data_7124448
loop_
_publ_author_name
'Mao, Yang-Jie'
'Luo, Gen'
'Hao, Hong-Yan'
'Xu, Zhen Yuan'
'Lou, Shao-Jie'
'Xu, Dan-Qian'

_publ_section_title
;
 Anion Ligand Promoted Selective C-F Bond Reductive Elimination Enables
 C(sp2)-H Fluorination
;
_journal_name_full 'Chemical Communications'
_journal_paper_doi 10.1039/C9CC07726J
_journal_year 2019
_chemical_formula_moiety '2(C14 H12 N4 O3 Pd), C H2 Cl2'
_chemical_formula_sum 'C29 H26 Cl2 N8 O6 Pd2'
_chemical_formula_weight 866.28
_space_group_crystal_system orthorhombic
_space_group_IT_number 60
_space_group_name_Hall '-P 2n 2ab'
_space_group_name_H-M_alt 'P b c n'
_atom_sites_solution_hydrogens geom
_atom_sites_solution_primary direct
_audit_creation_date 2017-03-01
_audit_creation_method
;
Olex2 1.2
(compiled 2017.02.23 svn.r3390 for OlexSys, GUI svn.r5320)
;
_audit_update_record
;
2019-08-23 deposited with the CCDC.	2019-11-04 downloaded from the CCDC.
;
_cell_angle_alpha 90
_cell_angle_beta 90
_cell_angle_gamma 90
_cell_formula_units_Z 4
_cell_length_a 23.9255(13)
_cell_length_b 7.4483(7)
_cell_length_c 18.7126(11)
_cell_measurement_reflns_used 3923
_cell_measurement_temperature 293(2)
_cell_measurement_theta_max 29.3451
_cell_measurement_theta_min 2.8586
_cell_volume 3334.7(4)
_computing_cell_refinement
;
CrysAlisPro, Agilent Technologies,
Version 1.171.35.11 (release 16-05-2011 CrysAlis171 .NET)
(compiled May 16 2011,17:55:39)
;
_computing_data_collection
;
CrysAlisPro, Agilent Technologies,
Version 1.171.35.11 (release 16-05-2011 CrysAlis171 .NET)
(compiled May 16 2011,17:55:39)
;
_computing_data_reduction
;
CrysAlisPro, Agilent Technologies,
Version 1.171.35.11 (release 16-05-2011 CrysAlis171 .NET)
(compiled May 16 2011,17:55:39)
;
_computing_molecular_graphics 'Olex2 (Dolomanov et al., 2009)'
_computing_publication_material 'Olex2 (Dolomanov et al., 2009)'
_computing_structure_refinement 'ShelXL (Sheldrick, 2015)'
_computing_structure_solution 'ShelXS (Sheldrick, 2008)'
_diffrn_ambient_temperature 293.15
_diffrn_detector_area_resol_mean 10.3592
_diffrn_measured_fraction_theta_full 0.998
_diffrn_measured_fraction_theta_max 0.998
_diffrn_measurement_details
;
#__ type_ start__ end____ width___ exp.time_
  1 omega  -62.00   36.00   1.0000    3.0000
omega____ theta____ kappa____ phi______ frames
    -       10.8433  -38.0000  -60.0000 98

#__ type_ start__ end____ width___ exp.time_
  2 omega  -15.00   76.00   1.0000    3.0000
omega____ theta____ kappa____ phi______ frames
    -       10.8433   38.0000  120.0000 91

#__ type_ start__ end____ width___ exp.time_
  3 omega  -70.00   21.00   1.0000    3.0000
omega____ theta____ kappa____ phi______ frames
    -      -12.5621  -77.0000 -180.0000 91
;
_diffrn_measurement_device_type 'Xcalibur, Atlas, Gemini ultra'
_diffrn_measurement_method '\w scans'
_diffrn_orient_matrix_UB_11 -0.0037065000
_diffrn_orient_matrix_UB_12 -0.0157815000
_diffrn_orient_matrix_UB_13 0.0370666000
_diffrn_orient_matrix_UB_21 0.0105932000
_diffrn_orient_matrix_UB_22 -0.0883093000
_diffrn_orient_matrix_UB_23 -0.0042774000
_diffrn_orient_matrix_UB_31 0.0274326000
_diffrn_orient_matrix_UB_32 0.0319734000
_diffrn_orient_matrix_UB_33 0.0067229000
_diffrn_radiation_monochromator graphite
_diffrn_radiation_type MoK\a
_diffrn_radiation_wavelength 0.71073
_diffrn_reflns_av_R_equivalents 0.0559
_diffrn_reflns_av_unetI/netI 0.0324
_diffrn_reflns_Laue_measured_fraction_full 0.998
_diffrn_reflns_Laue_measured_fraction_max 0.998
_diffrn_reflns_limit_h_max 24
_diffrn_reflns_limit_h_min -28
_diffrn_reflns_limit_k_max 8
_diffrn_reflns_limit_k_min -8
_diffrn_reflns_limit_l_max 22
_diffrn_reflns_limit_l_min -21
_diffrn_reflns_number 19430
_diffrn_reflns_point_group_measured_fraction_full 0.998
_diffrn_reflns_point_group_measured_fraction_max 0.998
_diffrn_reflns_theta_full 25.242
_diffrn_reflns_theta_max 25.349
_diffrn_reflns_theta_min 2.864
_diffrn_source 'Enhance (Mo) X-ray Source'
_exptl_absorpt_coefficient_mu 1.293
_exptl_absorpt_correction_T_max 1.00000
_exptl_absorpt_correction_T_min 0.74862
_exptl_absorpt_correction_type multi-scan
_exptl_absorpt_process_details
;
CrysAlisPro, Agilent Technologies,
Version 1.171.35.11 (release 16-05-2011 CrysAlis171 .NET)
(compiled May 16 2011,17:55:39)
Empirical absorption correction using spherical harmonics,
 implemented in SCALE3 ABSPACK scaling algorithm.
;
_exptl_crystal_colour yellow
_exptl_crystal_colour_primary yellow
_exptl_crystal_density_diffrn 1.725
_exptl_crystal_description block
_exptl_crystal_F_000 1720
_exptl_crystal_size_max 0.48
_exptl_crystal_size_mid 0.38
_exptl_crystal_size_min 0.32
_refine_diff_density_max 2.500
_refine_diff_density_min -1.623
_refine_diff_density_rms 0.115
_refine_ls_extinction_method none
_refine_ls_goodness_of_fit_ref 1.057
_refine_ls_hydrogen_treatment constr
_refine_ls_matrix_type full
_refine_ls_number_parameters 214
_refine_ls_number_reflns 3047
_refine_ls_number_restraints 0
_refine_ls_restrained_S_all 1.057
_refine_ls_R_factor_all 0.0823
_refine_ls_R_factor_gt 0.0598
_refine_ls_shift/su_max 0.000
_refine_ls_shift/su_mean 0.000
_refine_ls_structure_factor_coef Fsqd
_refine_ls_weighting_details 'w=1/[\s^2^(Fo^2^)+(0.0652P)^2^+15.8201P] where P=(Fo^2^+2Fc^2^)/3'
_refine_ls_weighting_scheme calc
_refine_ls_wR_factor_gt 0.1480
_refine_ls_wR_factor_ref 0.1668
_reflns_Friedel_coverage 0.000
_reflns_number_gt 2195
_reflns_number_total 3047
_reflns_threshold_expression 'I > 2\s(I)'
_cod_data_source_file c9cc07726j2.cif
_cod_data_source_block 170301_myj20170227_1
_cod_database_code 7124448
_shelx_shelxl_version_number 2016/6
_chemical_oxdiff_formula 'c10 h10 n2 o8 pd1'
_shelx_space_group_comment
;
The symmetry employed for this shelxl refinement is uniquely defined
by the following loop, which should always be used as a source of
symmetry information in preference to the above space-group names.
They are only intended as comments.
;
_shelx_estimated_absorpt_t_max 0.682
_shelx_estimated_absorpt_t_min 0.576
_reflns_odcompleteness_completeness 99.64
_reflns_odcompleteness_iscentric 1
_reflns_odcompleteness_theta 26.32
_olex2_refinement_description
;
1. Fixed Uiso
 At 1.2 times of:
  All C(H) groups, All C(H,H) groups
 At 1.5 times of:
  All C(H,H,H) groups
2. Others
 Fixed Sof: H15A(0.5) H15B(0.5)
3.a Secondary CH2 refined with riding coordinates:
 C15(H15A,H15B)
3.b Aromatic/amide H refined with riding coordinates:
 C2(H2), C3(H3), C4(H4), C5(H5), C8(H8), C9(H9), C10(H10), C11(H11), C12(H12)
3.c Idealised Me refined as rotating group:
 C14(H14A,H14B,H14C)
;
_olex2_submission_special_instructions 'No special instructions were received'

loop_
_space_group_symop_operation_xyz
'x, y, z'
'-x+1/2, -y+1/2, z+1/2'
'x+1/2, -y+1/2, -z'
'-x, y, -z+1/2'
'-x, -y, -z'
'x-1/2, y-1/2, -z-1/2'
'-x-1/2, y-1/2, z'
'x, -y, z-1/2'

loop_
_atom_site_label
_atom_site_type_symbol
_atom_site_fract_x
_atom_site_fract_y
_atom_site_fract_z
_atom_site_U_iso_or_equiv
_atom_site_adp_type
_atom_site_occupancy
_atom_site_site_symmetry_order
_atom_site_calc_flag
_atom_site_refinement_flags_posn
_atom_site_refinement_flags_adp
_atom_site_refinement_flags_occupancy
Pd1 Pd 0.71160(2) 0.86742(9) 0.03856(3) 0.0575(3) Uani 1 1 d . . .
O1 O 0.6453(2) 0.9930(8) 0.1050(3) 0.0691(14) Uani 1 1 d . . .
O2 O 0.5996(2) 0.9553(9) 0.2018(3) 0.0818(17) Uani 1 1 d . . .
O3 O 0.6476(3) 0.7393(10) 0.1596(4) 0.108(2) Uani 1 1 d . . .
N1 N 0.6927(2) 0.8040(9) -0.1091(3) 0.0592(15) Uani 1 1 d . . .
N2 N 0.6667(2) 0.8247(9) -0.0514(3) 0.0567(15) Uani 1 1 d . . .
N3 N 0.6303(2) 0.8956(9) 0.1562(3) 0.0607(16) Uani 1 1 d . . .
N4 N 0.7659(3) 0.8829(9) 0.1204(3) 0.0669(17) Uani 1 1 d . . .
C1 C 0.7706(3) 0.8232(10) -0.0306(4) 0.0525(16) Uani 1 1 d . . .
C2 C 0.8282(3) 0.8257(12) -0.0214(4) 0.069(2) Uani 1 1 d . . .
H2 H 0.843498 0.838530 0.023974 0.083 Uiso 1 1 calc R . .
C3 C 0.8626(3) 0.8089(13) -0.0806(4) 0.074(2) Uani 1 1 d . . .
H3 H 0.901175 0.811668 -0.074417 0.089 Uiso 1 1 calc R . .
C4 C 0.8411(3) 0.7882(12) -0.1480(4) 0.071(2) Uani 1 1 d . . .
H4 H 0.864970 0.775673 -0.186878 0.086 Uiso 1 1 calc R . .
C5 C 0.7852(3) 0.7859(12) -0.1579(4) 0.064(2) Uani 1 1 d . . .
H5 H 0.770357 0.771765 -0.203553 0.077 Uiso 1 1 calc R . .
C6 C 0.7501(3) 0.8050(10) -0.0994(4) 0.0547(16) Uani 1 1 d . . .
C7 C 0.6071(3) 0.8230(10) -0.0579(4) 0.0583(18) Uani 1 1 d . . .
C8 C 0.5810(3) 0.8858(10) -0.1180(5) 0.067(2) Uani 1 1 d . . .
H8 H 0.601862 0.930385 -0.155999 0.080 Uiso 1 1 calc R . .
C9 C 0.5243(4) 0.8825(12) -0.1217(6) 0.082(3) Uani 1 1 d . . .
H9 H 0.506439 0.926729 -0.162162 0.099 Uiso 1 1 calc R . .
C10 C 0.4932(3) 0.8148(13) -0.0667(6) 0.084(3) Uani 1 1 d . . .
H10 H 0.454350 0.814674 -0.069403 0.100 Uiso 1 1 calc R . .
C11 C 0.5191(3) 0.7484(13) -0.0084(5) 0.080(3) Uani 1 1 d . . .
H11 H 0.497830 0.698622 0.028175 0.097 Uiso 1 1 calc R . .
C12 C 0.5765(3) 0.7530(12) -0.0022(4) 0.065(2) Uani 1 1 d . . .
H12 H 0.594167 0.709802 0.038660 0.079 Uiso 1 1 calc R . .
C13 C 0.7996(3) 0.8718(10) 0.1622(4) 0.0575(18) Uani 1 1 d . . .
C14 C 0.8443(4) 0.8585(12) 0.2145(4) 0.075(2) Uani 1 1 d . . .
H14A H 0.866719 0.754647 0.204433 0.112 Uiso 1 1 calc GR . .
H14B H 0.828519 0.847777 0.261519 0.112 Uiso 1 1 calc GR . .
H14C H 0.867168 0.964200 0.212234 0.112 Uiso 1 1 calc GR . .
Cl1 Cl 0.49351(19) 0.5549(7) 0.17600(18) 0.1660(17) Uani 1 1 d . . .
C15 C 0.500000 0.6835(17) 0.250000 0.083(4) Uani 1 2 d S T P
H15A H 0.532601 0.760002 0.245325 0.100 Uiso 0.5 1 calc R . .
H15B H 0.467397 0.759994 0.254676 0.100 Uiso 0.5 1 calc R . .

loop_
_atom_site_aniso_label
_atom_site_aniso_U_11
_atom_site_aniso_U_22
_atom_site_aniso_U_33
_atom_site_aniso_U_23
_atom_site_aniso_U_13
_atom_site_aniso_U_12
Pd1 0.0473(3) 0.0821(5) 0.0433(3) -0.0033(3) 0.0035(2) -0.0050(3)
O1 0.069(3) 0.089(4) 0.049(3) 0.010(3) 0.010(2) -0.003(3)
O2 0.080(4) 0.104(5) 0.062(3) -0.007(3) 0.025(3) -0.004(3)
O3 0.112(5) 0.082(5) 0.128(6) 0.003(4) -0.008(4) 0.024(4)
N1 0.054(3) 0.076(4) 0.047(3) 0.000(3) 0.003(3) 0.006(3)
N2 0.047(3) 0.076(4) 0.048(3) -0.004(3) 0.000(3) -0.002(3)
N3 0.049(3) 0.078(5) 0.055(4) -0.011(3) -0.006(3) 0.000(3)
N4 0.056(3) 0.096(5) 0.049(3) -0.004(3) 0.001(3) -0.002(3)
C1 0.049(4) 0.058(4) 0.051(4) 0.003(3) 0.010(3) 0.003(3)
C2 0.054(4) 0.097(6) 0.056(4) 0.007(4) -0.001(3) 0.012(4)
C3 0.047(4) 0.104(7) 0.071(5) 0.009(5) 0.007(4) 0.009(4)
C4 0.056(4) 0.098(6) 0.060(5) 0.011(4) 0.017(4) 0.018(4)
C5 0.064(5) 0.081(5) 0.047(4) 0.003(4) 0.005(3) 0.006(4)
C6 0.056(4) 0.060(4) 0.048(4) 0.008(3) 0.002(3) 0.000(3)
C7 0.048(4) 0.066(5) 0.061(4) -0.014(4) -0.001(3) -0.004(3)
C8 0.059(4) 0.072(5) 0.068(5) 0.005(4) -0.009(4) -0.004(4)
C9 0.064(5) 0.082(6) 0.101(7) 0.000(5) -0.026(5) 0.005(4)
C10 0.045(4) 0.092(6) 0.114(8) -0.021(6) -0.011(5) 0.004(4)
C11 0.056(5) 0.094(7) 0.091(6) -0.018(5) 0.017(4) -0.013(5)
C12 0.054(4) 0.083(5) 0.059(5) -0.006(4) 0.001(3) -0.006(4)
C13 0.064(4) 0.057(4) 0.051(4) -0.003(3) 0.005(4) -0.004(4)
C14 0.083(6) 0.083(6) 0.059(5) -0.001(4) -0.015(4) 0.004(5)
Cl1 0.178(3) 0.222(4) 0.098(2) -0.056(3) -0.039(2) 0.046(3)
C15 0.083(8) 0.073(8) 0.094(9) 0.000 0.008(7) 0.000

loop_
_atom_type_symbol
_atom_type_description
_atom_type_scat_dispersion_real
_atom_type_scat_dispersion_imag
_atom_type_scat_source
C C 0.0033 0.0016 'International Tables Vol C Tables 4.2.6.8 and 6.1.1.4'
H H 0.0000 0.0000 'International Tables Vol C Tables 4.2.6.8 and 6.1.1.4'
Cl Cl 0.1484 0.1585 'International Tables Vol C Tables 4.2.6.8 and 6.1.1.4'
N N 0.0061 0.0033 'International Tables Vol C Tables 4.2.6.8 and 6.1.1.4'
O O 0.0106 0.0060 'International Tables Vol C Tables 4.2.6.8 and 6.1.1.4'
Pd Pd -0.9988 1.0072 'International Tables Vol C Tables 4.2.6.8 and 6.1.1.4'

loop_
_geom_angle_atom_site_label_1
_geom_angle_atom_site_label_2
_geom_angle_atom_site_label_3
_geom_angle
_geom_angle_site_symmetry_1
N2 Pd1 O1 98.8(2) .
N4 Pd1 O1 90.6(2) .
N4 Pd1 N2 170.3(2) .
C1 Pd1 O1 164.3(3) .
C1 Pd1 N2 78.7(3) .
C1 Pd1 N4 92.7(3) .
N3 O1 Pd1 112.9(5) .
N2 N1 C6 112.2(6) .
N1 N2 Pd1 118.2(5) .
N1 N2 C7 114.8(6) .
C7 N2 Pd1 126.9(5) .
O2 N3 O1 120.0(7) .
O2 N3 O3 120.7(7) .
O3 N3 O1 119.3(7) .
C13 N4 Pd1 170.6(7) .
C2 C1 Pd1 129.5(6) .
C6 C1 Pd1 112.2(5) .
C6 C1 C2 117.9(6) .
C1 C2 H2 120.3 .
C3 C2 C1 119.3(7) .
C3 C2 H2 120.3 .
C2 C3 H3 119.3 .
C4 C3 C2 121.4(7) .
C4 C3 H3 119.3 .
C3 C4 H4 120.0 .
C5 C4 C3 120.0(7) .
C5 C4 H4 120.0 .
C4 C5 H5 120.3 .
C4 C5 C6 119.3(7) .
C6 C5 H5 120.3 .
N1 C6 C1 118.3(6) .
N1 C6 C5 119.8(6) .
C1 C6 C5 121.9(7) .
C8 C7 N2 121.4(7) .
C8 C7 C12 120.7(7) .
C12 C7 N2 117.9(7) .
C7 C8 H8 120.3 .
C9 C8 C7 119.4(8) .
C9 C8 H8 120.3 .
C8 C9 H9 119.6 .
C8 C9 C10 120.9(9) .
C10 C9 H9 119.6 .
C9 C10 H10 120.2 .
C11 C10 C9 119.6(8) .
C11 C10 H10 120.2 .
C10 C11 H11 119.4 .
C10 C11 C12 121.2(9) .
C12 C11 H11 119.4 .
C7 C12 C11 118.3(8) .
C7 C12 H12 120.9 .
C11 C12 H12 120.9 .
N4 C13 C14 178.3(8) .
C13 C14 H14A 109.5 .
C13 C14 H14B 109.5 .
C13 C14 H14C 109.5 .
H14A C14 H14B 109.5 .
H14A C14 H14C 109.5 .
H14B C14 H14C 109.5 .
Cl1 C15 Cl1 111.0(8) 4_655
Cl1 C15 H15A 109.4 .
Cl1 C15 H15A 109.4 4_655
Cl1 C15 H15B 109.4 4_655
Cl1 C15 H15B 109.4 .
H15A C15 H15B 108.0 .

loop_
_geom_bond_atom_site_label_1
_geom_bond_atom_site_label_2
_geom_bond_distance
Pd1 O1 2.221(5)
Pd1 N2 2.022(6)
Pd1 N4 2.011(7)
Pd1 C1 1.943(6)
O1 N3 1.253(8)
O2 N3 1.212(8)
O3 N3 1.238(9)
N1 N2 1.255(8)
N1 C6 1.384(9)
N2 C7 1.433(9)
N4 C13 1.127(9)
C1 C2 1.388(10)
C1 C6 1.386(9)
C2 H2 0.9300
C2 C3 1.385(11)
C3 H3 0.9300
C3 C4 1.372(11)
C4 H4 0.9300
C4 C5 1.351(10)
C5 H5 0.9300
C5 C6 1.387(9)
C7 C8 1.370(11)
C7 C12 1.375(11)
C8 H8 0.9300
C8 C9 1.358(11)
C9 H9 0.9300
C9 C10 1.367(13)
C10 H10 0.9300
C10 C11 1.347(13)
C11 H11 0.9300
C11 C12 1.381(11)
C12 H12 0.9300
C13 C14 1.453(11)
C14 H14A 0.9600
C14 H14B 0.9600
C14 H14C 0.9600
Cl1 C15 1.691(8)
C15 H15A 0.9700
C15 H15B 0.9700
